data_4131468
loop_
_publ_author_name
'Goudy, Violaine'
'Jaoul, Arnaud'
'Cordier, Marie'
'Clavagu\'era, Carine'
'Nocton, Gr\'egory'

_publ_section_title
;
 Tuning the Stability of Pd(IV) Intermediates Using a Redox Non-innocent
 Ligand Combined with an Organolanthanide Fragment.
;
_journal_issue 31
_journal_name_full 'Journal of the American Chemical Society'
_journal_page_first 10633
_journal_page_last 10636
_journal_paper_doi 10.1021/jacs.7b05634
_journal_volume 139
_journal_year 2017
_chemical_formula_moiety 'C11 H15 I N4 Pd'
_chemical_formula_sum 'C11 H15 I N4 Pd'
_chemical_formula_weight 436.57
_space_group_crystal_system monoclinic
_space_group_IT_number 14
_space_group_name_Hall '-P 2ybc'
_space_group_name_H-M_alt 'P 1 21/c 1'
_atom_sites_solution_hydrogens geom
_audit_creation_method SHELXL-2014/7
_cell_angle_alpha 90
_cell_angle_beta 105.645(2)
_cell_angle_gamma 90
_cell_formula_units_Z 4
_cell_length_a 14.8970(7)
_cell_length_b 8.3746(4)
_cell_length_c 11.6722(6)
_cell_measurement_reflns_used 4639
_cell_measurement_temperature 150.0(1)
_cell_measurement_theta_max 27.5759
_cell_measurement_theta_min 2.8164
_cell_volume 1402.23(12)
_computing_cell_refinement 'Bruker SAINT'
_computing_data_collection 'Bruker APEX2'
_computing_data_reduction 'Bruker SAINT'
_computing_molecular_graphics 'PLATON (Spek, 2009)'
_computing_structure_refinement 'SHELXL-2014/7 (Sheldrick, 2014)'
_computing_structure_solution SHELXT(Sheldrick,2014)
_diffrn_ambient_temperature 150(2)
_diffrn_measured_fraction_theta_full 0.918
_diffrn_measured_fraction_theta_max 0.870
_diffrn_measurement_device_type 'Kappa APEX II'
_diffrn_measurement_method 'phi and omega scans'
_diffrn_radiation_type MoK\a
_diffrn_radiation_wavelength 0.71069
_diffrn_reflns_av_R_equivalents 0.0327
_diffrn_reflns_av_unetI/netI 0.0389
_diffrn_reflns_Laue_measured_fraction_full 0.918
_diffrn_reflns_Laue_measured_fraction_max 0.870
_diffrn_reflns_limit_h_max 19
_diffrn_reflns_limit_h_min -19
_diffrn_reflns_limit_k_max 10
_diffrn_reflns_limit_k_min -10
_diffrn_reflns_limit_l_max 14
_diffrn_reflns_limit_l_min -12
_diffrn_reflns_number 7728
_diffrn_reflns_point_group_measured_fraction_full 0.918
_diffrn_reflns_point_group_measured_fraction_max 0.870
_diffrn_reflns_theta_full 25.240
_diffrn_reflns_theta_max 27.657
_diffrn_reflns_theta_min 2.816
_exptl_absorpt_coefficient_mu 3.510
_exptl_absorpt_correction_T_max 0.7456
_exptl_absorpt_correction_T_min 0.6093
_exptl_absorpt_correction_type multi-scan
_exptl_absorpt_process_details SADABS
_exptl_crystal_colour 'pale yellow'
_exptl_crystal_density_diffrn 2.068
_exptl_crystal_description plate
_exptl_crystal_F_000 832
_exptl_crystal_size_max 0.440
_exptl_crystal_size_mid 0.100
_exptl_crystal_size_min 0.010
_refine_diff_density_max 1.133
_refine_diff_density_min -0.857
_refine_diff_density_rms 0.157
_refine_ls_extinction_method none
_refine_ls_goodness_of_fit_ref 1.037
_refine_ls_hydrogen_treatment constr
_refine_ls_matrix_type full
_refine_ls_number_parameters 157
_refine_ls_number_reflns 2846
_refine_ls_number_restraints 0
_refine_ls_restrained_S_all 1.037
_refine_ls_R_factor_all 0.0338
_refine_ls_R_factor_gt 0.0291
_refine_ls_shift/su_max 0.000
_refine_ls_shift/su_mean 0.000
_refine_ls_structure_factor_coef Fsqd
_refine_ls_weighting_details 'w=1/[\s^2^(Fo^2^)+(0.0517P)^2^+0.0618P] where P=(Fo^2^+2Fc^2^)/3'
_refine_ls_weighting_scheme calc
_refine_ls_wR_factor_gt 0.0775
_refine_ls_wR_factor_ref 0.0817
_reflns_Friedel_coverage 0.000
_reflns_number_gt 2528
_reflns_number_total 2846
_reflns_threshold_expression 'I > 2\s(I)'
_cod_data_source_file ja7b05634_si_002.cif
_cod_data_source_block 10
_cod_original_sg_symbol_H-M 'P 21/c'
_cod_database_code 4131468
_shelx_shelxl_version_number 2014/7
_shelx_space_group_comment
;
The symmetry employed for this shelxl refinement is uniquely defined
by the following loop, which should always be used as a source of
symmetry information in preference to the above space-group names.
They are only intended as comments.
;
_shelx_estimated_absorpt_t_min 0.307
_shelx_estimated_absorpt_t_max 0.966

loop_
_space_group_symop_operation_xyz
'x, y, z'
'-x, y+1/2, -z+1/2'
'-x, -y, -z'
'x, -y-1/2, z-1/2'

loop_
_atom_site_label
_atom_site_type_symbol
_atom_site_fract_x
_atom_site_fract_y
_atom_site_fract_z
_atom_site_U_iso_or_equiv
_atom_site_adp_type
_atom_site_occupancy
_atom_site_site_symmetry_order
_atom_site_calc_flag
_atom_site_refinement_flags_posn
_atom_site_refinement_flags_adp
I1 I 0.24850(2) 0.49516(2) 0.64404(2) 0.02029(10) Uani 1 1 d . .
Pd1 Pd 0.17319(2) 0.56407(3) 0.39995(3) 0.01492(10) Uani 1 1 d . .
N1 N 0.25300(18) 0.7882(3) 0.4356(3) 0.0163(6) Uani 1 1 d . .
N2 N 0.3099(2) 0.5072(3) 0.3699(3) 0.0168(7) Uani 1 1 d . .
N3 N 0.4063(2) 0.8939(3) 0.4691(3) 0.0222(7) Uani 1 1 d . .
N4 N 0.45707(19) 0.6209(3) 0.3715(3) 0.0235(7) Uani 1 1 d . .
C1 C 0.3424(2) 0.7807(4) 0.4338(3) 0.0160(7) Uani 1 1 d . .
C2 C 0.3724(2) 0.6278(4) 0.3891(4) 0.0162(7) Uani 1 1 d . .
C3 C 0.4813(3) 0.4823(5) 0.3324(4) 0.0261(9) Uani 1 1 d . .
H3 H 0.5412 0.4730 0.3191 0.031 Uiso 1 1 calc R U
C4 C 0.4222(3) 0.3509(4) 0.3102(4) 0.0254(9) Uani 1 1 d . .
H4 H 0.4403 0.2530 0.2819 0.030 Uiso 1 1 calc R U
C5 C 0.3361(2) 0.3696(4) 0.3312(4) 0.0232(8) Uani 1 1 d . .
H5 H 0.2942 0.2818 0.3177 0.028 Uiso 1 1 calc R U
C6 C 0.2256(3) 0.9252(4) 0.4734(4) 0.0220(8) Uani 1 1 d . .
H6 H 0.1622 0.9372 0.4737 0.026 Uiso 1 1 calc R U
C7 C 0.2867(3) 1.0503(4) 0.5122(4) 0.0252(9) Uani 1 1 d . .
H7 H 0.2668 1.1474 0.5395 0.030 Uiso 1 1 calc R U
C8 C 0.3778(3) 1.0284(4) 0.5097(4) 0.0260(9) Uani 1 1 d . .
H8 H 0.4216 1.1114 0.5377 0.031 Uiso 1 1 calc R U
C9 C 0.0509(2) 0.6511(4) 0.4200(4) 0.0244(9) Uani 1 1 d . .
H9A H 0.0002 0.5773 0.3835 0.037 Uiso 1 1 calc R U
H9B H 0.0383 0.7556 0.3813 0.037 Uiso 1 1 calc R U
H9C H 0.0552 0.6622 0.5049 0.037 Uiso 1 1 calc R U
C10 C 0.1068(2) 0.3490(4) 0.3674(4) 0.0255(9) Uani 1 1 d . .
H10A H 0.0978 0.3062 0.4416 0.038 Uiso 1 1 calc R U
H10B H 0.1446 0.2744 0.3354 0.038 Uiso 1 1 calc R U
H10C H 0.0460 0.3631 0.3095 0.038 Uiso 1 1 calc R U
C11 C 0.1198(3) 0.6013(5) 0.2212(4) 0.0282(9) Uani 1 1 d . .
H11A H 0.1377 0.5126 0.1772 0.042 Uiso 1 1 calc R U
H11B H 0.1445 0.7014 0.1987 0.042 Uiso 1 1 calc R U
H11C H 0.0517 0.6076 0.2022 0.042 Uiso 1 1 calc R U

loop_
_atom_site_aniso_label
_atom_site_aniso_U_11
_atom_site_aniso_U_22
_atom_site_aniso_U_33
_atom_site_aniso_U_23
_atom_site_aniso_U_13
_atom_site_aniso_U_12
I1 0.02567(15) 0.01806(15) 0.0169(2) 0.00189(8) 0.00525(11) 0.00342(8)
Pd1 0.01602(15) 0.01408(15) 0.0151(2) -0.00020(10) 0.00496(11) -0.00187(9)
N1 0.0172(13) 0.0150(13) 0.017(2) 0.0012(12) 0.0056(11) -0.0021(10)
N2 0.0191(14) 0.0150(14) 0.015(2) -0.0005(11) 0.0033(13) -0.0014(10)
N3 0.0253(15) 0.0146(13) 0.025(2) 0.0003(13) 0.0045(13) -0.0044(12)
N4 0.0193(14) 0.0196(14) 0.033(2) -0.0001(14) 0.0099(14) 0.0003(12)
C1 0.0188(15) 0.0130(15) 0.014(2) 0.0002(13) 0.0010(13) -0.0007(12)
C2 0.0207(16) 0.0116(14) 0.017(2) 0.0024(14) 0.0071(14) -0.0010(12)
C3 0.0215(18) 0.0294(19) 0.030(3) 0.0020(17) 0.0117(18) 0.0062(15)
C4 0.0313(19) 0.0180(17) 0.029(3) -0.0034(16) 0.0122(17) 0.0055(14)
C5 0.0283(18) 0.0159(16) 0.026(3) -0.0020(15) 0.0082(16) -0.0036(14)
C6 0.0290(19) 0.0168(17) 0.022(3) 0.0008(14) 0.0091(16) 0.0024(13)
C7 0.038(2) 0.0133(15) 0.024(3) -0.0016(15) 0.0082(18) -0.0005(15)
C8 0.034(2) 0.0169(16) 0.026(3) -0.0011(16) 0.0050(18) -0.0066(15)
C9 0.0162(16) 0.0285(19) 0.030(3) 0.0021(17) 0.0095(15) 0.0039(14)
C10 0.0281(18) 0.0192(17) 0.030(3) -0.0052(16) 0.0100(17) -0.0111(14)
C11 0.0285(19) 0.037(2) 0.018(3) 0.0069(18) 0.0048(17) -0.0043(16)

loop_
_atom_type_symbol
_atom_type_description
_atom_type_scat_dispersion_real
_atom_type_scat_dispersion_imag
_atom_type_scat_source
C C 0.0033 0.0016 'International Tables Vol C Tables 4.2.6.8 and 6.1.1.4'
H H 0.0000 0.0000 'International Tables Vol C Tables 4.2.6.8 and 6.1.1.4'
I I -0.4742 1.8119 'International Tables Vol C Tables 4.2.6.8 and 6.1.1.4'
N N 0.0061 0.0033 'International Tables Vol C Tables 4.2.6.8 and 6.1.1.4'
Pd Pd -0.9988 1.0072 'International Tables Vol C Tables 4.2.6.8 and 6.1.1.4'

loop_
_geom_angle_atom_site_label_1
_geom_angle_atom_site_label_2
_geom_angle_atom_site_label_3
_geom_angle
C9 Pd1 C10 86.17(15)
C9 Pd1 C11 87.08(17)
C10 Pd1 C11 84.78(17)
C9 Pd1 N1 97.34(12)
C10 Pd1 N1 176.44(12)
C11 Pd1 N1 95.99(14)
C9 Pd1 N2 171.20(13)
C10 Pd1 N2 101.63(13)
C11 Pd1 N2 89.54(15)
N1 Pd1 N2 74.92(10)
C9 Pd1 I1 94.68(13)
C10 Pd1 I1 92.76(13)
C11 Pd1 I1 176.88(12)
N1 Pd1 I1 86.35(8)
N2 Pd1 I1 89.08(9)
C6 N1 C1 116.2(3)
C6 N1 Pd1 126.8(2)
C1 N1 Pd1 116.5(2)
C5 N2 C2 116.8(3)
C5 N2 Pd1 127.3(2)
C2 N2 Pd1 115.8(2)
C1 N3 C8 116.3(3)
C3 N4 C2 116.4(3)
N3 C1 N1 126.5(3)
N3 C1 C2 117.6(3)
N1 C1 C2 115.9(3)
N4 C2 N2 125.5(3)
N4 C2 C1 118.3(3)
N2 C2 C1 116.2(3)
N4 C3 C4 122.5(3)
N4 C3 H3 118.7
C4 C3 H3 118.7
C5 C4 C3 116.8(3)
C5 C4 H4 121.6
C3 C4 H4 121.6
N2 C5 C4 122.0(3)
N2 C5 H5 119.0
C4 C5 H5 119.0
N1 C6 C7 121.8(3)
N1 C6 H6 119.1
C7 C6 H6 119.1
C8 C7 C6 117.3(3)
C8 C7 H7 121.4
C6 C7 H7 121.4
N3 C8 C7 122.0(3)
N3 C8 H8 119.0
C7 C8 H8 119.0
Pd1 C9 H9A 109.5
Pd1 C9 H9B 109.5
H9A C9 H9B 109.5
Pd1 C9 H9C 109.5
H9A C9 H9C 109.5
H9B C9 H9C 109.5
Pd1 C10 H10A 109.5
Pd1 C10 H10B 109.5
H10A C10 H10B 109.5
Pd1 C10 H10C 109.5
H10A C10 H10C 109.5
H10B C10 H10C 109.5
Pd1 C11 H11A 109.5
Pd1 C11 H11B 109.5
H11A C11 H11B 109.5
Pd1 C11 H11C 109.5
H11A C11 H11C 109.5
H11B C11 H11C 109.5

loop_
_geom_bond_atom_site_label_1
_geom_bond_atom_site_label_2
_geom_bond_distance
I1 Pd1 2.8257(4)
Pd1 C9 2.034(3)
Pd1 C10 2.041(3)
Pd1 C11 2.046(4)
Pd1 N1 2.201(3)
Pd1 N2 2.210(3)
N1 C6 1.332(4)
N1 C1 1.339(4)
N2 C5 1.334(5)
N2 C2 1.350(4)
N3 C1 1.327(4)
N3 C8 1.335(5)
N4 C3 1.332(5)
N4 C2 1.333(4)
C1 C2 1.496(5)
C3 C4 1.389(5)
C3 H3 0.9500
C4 C5 1.378(5)
C4 H4 0.9500
C5 H5 0.9500
C6 C7 1.382(5)
C6 H6 0.9500
C7 C8 1.376(6)
C7 H7 0.9500
C8 H8 0.9500
C9 H9A 0.9800
C9 H9B 0.9800
C9 H9C 0.9800
C10 H10A 0.9800
C10 H10B 0.9800
C10 H10C 0.9800
C11 H11A 0.9800
C11 H11B 0.9800
C11 H11C 0.9800

loop_
_geom_torsion_atom_site_label_1
_geom_torsion_atom_site_label_2
_geom_torsion_atom_site_label_3
_geom_torsion_atom_site_label_4
_geom_torsion
C8 N3 C1 N1 -0.4(6)
C8 N3 C1 C2 -179.3(4)
C6 N1 C1 N3 2.1(6)
Pd1 N1 C1 N3 -169.7(3)
C6 N1 C1 C2 -178.9(3)
Pd1 N1 C1 C2 9.3(4)
C3 N4 C2 N2 -0.5(6)
C3 N4 C2 C1 179.6(4)
C5 N2 C2 N4 0.8(6)
Pd1 N2 C2 N4 -177.0(3)
C5 N2 C2 C1 -179.3(4)
Pd1 N2 C2 C1 2.9(4)
N3 C1 C2 N4 -9.2(5)
N1 C1 C2 N4 171.8(3)
N3 C1 C2 N2 170.9(3)
N1 C1 C2 N2 -8.1(5)
C2 N4 C3 C4 0.3(6)
N4 C3 C4 C5 -0.3(7)
C2 N2 C5 C4 -0.8(6)
Pd1 N2 C5 C4 176.7(3)
C3 C4 C5 N2 0.6(6)
C1 N1 C6 C7 -2.0(6)
Pd1 N1 C6 C7 168.8(3)
N1 C6 C7 C8 0.3(6)
C1 N3 C8 C7 -1.6(6)
C6 C7 C8 N3 1.6(6)
